data_2102872
loop_
_publ_author_name
'Ling, Chris D.'
'Avdeev, Maxim'
'Aivazian, Karina'

_publ_section_title
;
 Synthesis, structure, and stability of the high-temperature 6H-type
 perovskite phase Ba~3~BaSb~2~O~9~
;
_journal_issue 4
_journal_name_full 'Acta Crystallographica Section B'
_journal_page_first 584
_journal_page_last 588
_journal_paper_doi 10.1107/S0108768107019441
_journal_volume 63
_journal_year 2007
_chemical_formula_sum 'Ba4 O9 Sb2'
_chemical_formula_weight 936.81
_chemical_name_systematic ' ?'
_space_group_IT_number 194
_symmetry_cell_setting hexagonal
_symmetry_space_group_name_Hall '-P 6c 2c'
_symmetry_space_group_name_H-M 'P 63/m m c'
_cell_angle_alpha 90.0
_cell_angle_beta 90.0
_cell_angle_gamma 120.0
_cell_formula_units_Z 2
_cell_length_a 6.18123(8)
_cell_length_b 6.18123
_cell_length_c 15.9900(3)
_cell_volume 529.089(12)
_cod_data_source_file av5086.cif
_cod_data_source_block BA4SB2O9_750C_FINAL_phase_1
_cod_depositor_comments
;
The following automatic conversions were performed:
'_geom_bond_publ_flag' value 'N' changed to 'n' according to
'/home/saulius/struct/CIF-dictionaries/cif_core.dic' dictionary named
'cif_core.dic' version 2.4.1 from 2010-06-29 (83
times).

'_geom_angle_publ_flag' value 'N' changed to 'n' according to
'/home/saulius/struct/CIF-dictionaries/cif_core.dic' dictionary named
'cif_core.dic' version 2.4.1 from 2010-06-29 (504 times).

Automatic conversion script
Id: cif_fix_enum 1527 2010-12-29 10:47:43Z saulius 

The following automatic conversions were performed:

'_geom_bond_publ_flag' value 'N' changed to 'n' according to
/home/saulius/struct/CIF-dictionaries/cif_core.dic dictionary named
'cif_core.dic' version 2.4.1 from 2010-06-29 (83
times).

'_geom_angle_publ_flag' value 'N' changed to 'n' according
to /home/saulius/struct/CIF-dictionaries/cif_core.dic dictionary
named 'cif_core.dic' version 2.4.1 from 2010-06-29 (504 times).

Automatic conversion script
Id: cif_fix_values 1715 2011-07-08 13:25:40Z adriana 
;
_cod_original_cell_volume 529.088(19)
_cod_original_sg_symbol_H-M P63/MMC
_cod_database_code 2102872

loop_
_symmetry_equiv_pos_site_id
_symmetry_equiv_pos_as_xyz
1 +x,+y,+z
2 x-y,+x,+z+1/2
3 -y,x-y,+z
4 -x,-y,+z+1/2
5 y-x,-x,+z
6 +y,y-x,+z+1/2
7 y-x,+y,+z
8 -x,y-x,+z+1/2
9 -y,-x,+z
10 x-y,-y,+z+1/2
11 +x,x-y,+z
12 +y,+x,+z+1/2
-1 -x,-y,-z
-2 y-x,-x,-z+1/2
-3 +y,y-x,-z
-4 +x,+y,-z+1/2
-5 x-y,+x,-z
-6 -y,x-y,-z+1/2
-7 x-y,-y,-z
-8 +x,x-y,-z+1/2
-9 +y,+x,-z
-10 y-x,+y,-z+1/2
-11 -x,y-x,-z
-12 -y,-x,-z+1/2

loop_
_atom_site_aniso_label
_atom_site_aniso_U_11
_atom_site_aniso_U_22
_atom_site_aniso_U_33
_atom_site_aniso_U_12
_atom_site_aniso_U_13
_atom_site_aniso_U_23
O1 0.175(14) 0.022(8) 0.156(18) 0.011(4) 0.017(5) 0.034(10)
BA1 0.0461(15) 0.0461(15) 0.210(3) 0.0230(7) 0.0 0.0
SB1 0.0300(13) 0.0300(13) 0.066(2) 0.0150(7) 0.0 0.0
BA2 0.058(3) 0.058(3) 0.069(4) 0.0292(13) 0.0 0.0
BA3 0.045(2) 0.045(2) 0.044(3) 0.0225(11) 0.0 0.0
O2 0.094(16) 0.047(15) 0.051(16) 0.023(7) 0.0 0.0

loop_
_atom_site_type_symbol
_atom_site_label
_atom_site_fract_x
_atom_site_fract_y
_atom_site_fract_z
_atom_site_U_iso_or_equiv
_atom_site_thermal_displace_type
_atom_site_occupancy
O O1 0.1747(12) 0.349(2) 0.9002(8) 0.13452 Uani 1.0
Ba BA1 0.66667 0.33333 0.89036(19) 0.10082 Uani 1.0
Sb SB1 0.33333 0.66667 0.65877(13) 0.04207 Uani 1.0
Ba BA2 0.0 0.0 0.5 0.06179 Uani 1.0
Ba BA3 0.0 0.0 0.75 0.04479 Uani 1.0
O O2 0.5351(14) 0.070(3) 0.25 0.06928 Uani 1.0

loop_
_atom_type_symbol
O
Ba
Sb

loop_
_geom_angle_atom_site_label_1
_geom_angle_atom_site_label_2
_geom_angle_atom_site_label_3
_geom_angle_site_symmetry_1
_geom_angle_site_symmetry_3
_geom_angle
_geom_angle_publ_flag
BA1 O1 BA1 1_455 1_555 173.4(5) n
BA1 O1 SB1 1_455 -2_566 90.0(2) n
BA1 O1 BA2 1_455 2_555 90.7(2) n
BA1 O1 BA3 1_455 1_555 86.7(2) n
BA1 O1 SB1 1_555 -2_566 90.0(2) n
BA1 O1 BA2 1_555 2_555 90.7(2) n
BA1 O1 BA3 1_555 1_555 86.8(2) n
SB1 O1 BA2 -2_566 2_555 168.5(7) n
SB1 O1 BA3 -2_566 1_555 98.9(5) n
BA2 O1 BA3 2_555 1_555 92.6(4) n
O1 BA1 O1 1_555 1_655 173.4(5) n
O1 BA1 O1 1_555 3_655 119.75(4) n
O1 BA1 O1 1_555 3_665 56.8(5) n
O1 BA1 O1 1_555 5_555 63.1(5) n
O1 BA1 O1 1_555 5_665 119.75(4) n
O1 BA1 SB1 1_555 -2_556 92.2(2) n
O1 BA1 SB1 1_555 -2_566 32.1(2) n
O1 BA1 SB1 1_555 -2_666 147.3(2) n
O1 BA1 BA2 1_555 2_555 38.2(2) n
O1 BA1 BA2 1_555 2_655 140.0(2) n
O1 BA1 BA2 1_555 2_665 87.3(2) n
O1 BA1 BA3 1_555 1_555 46.1(2) n
O1 BA1 BA3 1_555 1_655 140.4(3) n
O1 BA1 BA3 1_555 1_665 90.2(2) n
O1 BA1 O2 1_555 2_555 55.1(3) n
O1 BA1 O2 1_555 4_655 93.2(2) n
O1 BA1 O2 1_555 6_665 128.8(3) n
O1 BA1 O1 1_655 3_655 63.1(5) n
O1 BA1 O1 1_655 3_665 119.75(4) n
O1 BA1 O1 1_655 5_555 119.75(4) n
O1 BA1 O1 1_655 5_665 56.8(5) n
O1 BA1 SB1 1_655 -2_556 92.2(2) n
O1 BA1 SB1 1_655 -2_566 147.3(2) n
O1 BA1 SB1 1_655 -2_666 32.1(2) n
O1 BA1 BA2 1_655 2_555 140.0(2) n
O1 BA1 BA2 1_655 2_655 38.2(2) n
O1 BA1 BA2 1_655 2_665 87.3(2) n
O1 BA1 BA3 1_655 1_555 140.4(3) n
O1 BA1 BA3 1_655 1_655 46.1(2) n
O1 BA1 BA3 1_655 1_665 90.2(2) n
O1 BA1 O2 1_655 2_555 128.8(3) n
O1 BA1 O2 1_655 4_655 93.2(2) n
O1 BA1 O2 1_655 6_665 55.1(3) n
O1 BA1 O1 3_655 3_665 173.4(5) n
O1 BA1 O1 3_655 5_555 56.8(5) n
O1 BA1 O1 3_655 5_665 119.75(4) n
O1 BA1 SB1 3_655 -2_556 32.1(2) n
O1 BA1 SB1 3_655 -2_566 147.3(2) n
O1 BA1 SB1 3_655 -2_666 92.2(2) n
O1 BA1 BA2 3_655 2_555 87.3(2) n
O1 BA1 BA2 3_655 2_655 38.2(2) n
O1 BA1 BA2 3_655 2_665 140.0(2) n
O1 BA1 BA3 3_655 1_555 90.2(2) n
O1 BA1 BA3 3_655 1_655 46.1(2) n
O1 BA1 BA3 3_655 1_665 140.4(3) n
O1 BA1 O2 3_655 2_555 128.8(3) n
O1 BA1 O2 3_655 4_655 55.1(3) n
O1 BA1 O2 3_655 6_665 93.2(2) n
O1 BA1 O1 3_665 5_555 119.75(4) n
O1 BA1 O1 3_665 5_665 63.1(5) n
O1 BA1 SB1 3_665 -2_556 147.3(2) n
O1 BA1 SB1 3_665 -2_566 32.1(2) n
O1 BA1 SB1 3_665 -2_666 92.2(2) n
O1 BA1 BA2 3_665 2_555 87.3(2) n
O1 BA1 BA2 3_665 2_655 140.0(2) n
O1 BA1 BA2 3_665 2_665 38.2(2) n
O1 BA1 BA3 3_665 1_555 90.2(2) n
O1 BA1 BA3 3_665 1_655 140.4(3) n
O1 BA1 BA3 3_665 1_665 46.1(2) n
O1 BA1 O2 3_665 2_555 55.1(3) n
O1 BA1 O2 3_665 4_655 128.8(3) n
O1 BA1 O2 3_665 6_665 93.2(2) n
O1 BA1 O1 5_555 5_665 173.4(5) n
O1 BA1 SB1 5_555 -2_556 32.1(2) n
O1 BA1 SB1 5_555 -2_566 92.2(2) n
O1 BA1 SB1 5_555 -2_666 147.3(2) n
O1 BA1 BA2 5_555 2_555 38.2(2) n
O1 BA1 BA2 5_555 2_655 87.3(2) n
O1 BA1 BA2 5_555 2_665 140.0(2) n
O1 BA1 BA3 5_555 1_555 46.1(2) n
O1 BA1 BA3 5_555 1_655 90.2(2) n
O1 BA1 BA3 5_555 1_665 140.4(3) n
O1 BA1 O2 5_555 2_555 93.2(2) n
O1 BA1 O2 5_555 4_655 55.1(3) n
O1 BA1 O2 5_555 6_665 128.8(3) n
O1 BA1 SB1 5_665 -2_556 147.3(2) n
O1 BA1 SB1 5_665 -2_566 92.2(2) n
O1 BA1 SB1 5_665 -2_666 32.1(2) n
O1 BA1 BA2 5_665 2_555 140.0(2) n
O1 BA1 BA2 5_665 2_655 87.3(2) n
O1 BA1 BA2 5_665 2_665 38.2(2) n
O1 BA1 BA3 5_665 1_555 140.4(3) n
O1 BA1 BA3 5_665 1_655 90.2(2) n
O1 BA1 BA3 5_665 1_665 46.1(2) n
O1 BA1 O2 5_665 2_555 93.2(2) n
O1 BA1 O2 5_665 4_655 128.8(3) n
O1 BA1 O2 5_665 6_665 55.1(3) n
SB1 BA1 SB1 -2_556 -2_566 115.51(4) n
SB1 BA1 SB1 -2_556 -2_666 115.51(4) n
SB1 BA1 BA2 -2_556 2_555 69.91(2) n
SB1 BA1 BA2 -2_556 2_655 69.91(2) n
SB1 BA1 BA2 -2_556 2_665 166.25(9) n
SB1 BA1 BA3 -2_556 1_555 58.14(3) n
SB1 BA1 BA3 -2_556 1_655 58.14(3) n
SB1 BA1 BA3 -2_556 1_665 135.42(8) n
SB1 BA1 O2 -2_556 2_555 100.59(13) n
SB1 BA1 O2 -2_556 4_655 33.68(18) n
SB1 BA1 O2 -2_556 6_665 100.59(13) n
SB1 BA1 SB1 -2_566 -2_666 115.51(4) n
SB1 BA1 BA2 -2_566 2_555 69.91(2) n
SB1 BA1 BA2 -2_566 2_655 166.25(9) n
SB1 BA1 BA2 -2_566 2_665 69.91(2) n
SB1 BA1 BA3 -2_566 1_555 58.14(3) n
SB1 BA1 BA3 -2_566 1_655 135.42(8) n
SB1 BA1 BA3 -2_566 1_665 58.14(3) n
SB1 BA1 O2 -2_566 2_555 33.68(18) n
SB1 BA1 O2 -2_566 4_655 100.59(13) n
SB1 BA1 O2 -2_566 6_665 100.59(13) n
SB1 BA1 BA2 -2_666 2_555 166.25(9) n
SB1 BA1 BA2 -2_666 2_655 69.91(2) n
SB1 BA1 BA2 -2_666 2_665 69.91(2) n
SB1 BA1 BA3 -2_666 1_555 135.42(8) n
SB1 BA1 BA3 -2_666 1_655 58.14(3) n
SB1 BA1 BA3 -2_666 1_665 58.14(3) n
SB1 BA1 O2 -2_666 2_555 100.59(13) n
SB1 BA1 O2 -2_666 4_655 100.59(13) n
SB1 BA1 O2 -2_666 6_665 33.68(18) n
BA2 BA1 BA2 2_555 2_655 102.03(5) n
BA2 BA1 BA2 2_555 2_665 102.03(5) n
BA2 BA1 BA3 2_555 1_555 58.328(4) n
BA2 BA1 BA3 2_555 1_655 127.925(8) n
BA2 BA1 BA3 2_555 1_665 127.924(8) n
BA2 BA1 O2 2_555 2_555 90.37(12) n
BA2 BA1 O2 2_555 4_655 90.37(12) n
BA2 BA1 O2 2_555 6_665 160.1(2) n
BA2 BA1 BA2 2_655 2_665 102.03(5) n
BA2 BA1 BA3 2_655 1_555 127.925(8) n
BA2 BA1 BA3 2_655 1_655 58.328(4) n
BA2 BA1 BA3 2_655 1_665 127.925(8) n
BA2 BA1 O2 2_655 2_555 160.1(2) n
BA2 BA1 O2 2_655 4_655 90.37(12) n
BA2 BA1 O2 2_655 6_665 90.37(12) n
BA2 BA1 BA3 2_665 1_555 127.924(8) n
BA2 BA1 BA3 2_665 1_655 127.925(8) n
BA2 BA1 BA3 2_665 1_665 58.328(4) n
BA2 BA1 O2 2_665 2_555 90.37(12) n
BA2 BA1 O2 2_665 4_655 160.1(2) n
BA2 BA1 O2 2_665 6_665 90.37(12) n
BA3 BA1 BA3 1_555 1_655 94.29(5) n
BA3 BA1 BA3 1_555 1_665 94.29(5) n
BA3 BA1 O2 1_555 2_555 47.38(3) n
BA3 BA1 O2 1_555 4_655 47.39(3) n
BA3 BA1 O2 1_555 6_665 101.7(2) n
BA3 BA1 BA3 1_655 1_665 94.29(5) n
BA3 BA1 O2 1_655 2_555 101.7(2) n
BA3 BA1 O2 1_655 4_655 47.38(3) n
BA3 BA1 O2 1_655 6_665 47.39(3) n
BA3 BA1 O2 1_665 2_555 47.39(3) n
BA3 BA1 O2 1_665 4_655 101.7(2) n
BA3 BA1 O2 1_665 6_665 47.38(3) n
O2 BA1 O2 2_555 4_655 73.8(3) n
O2 BA1 O2 2_555 6_665 73.8(3) n
O2 BA1 O2 4_655 6_665 73.8(3) n
O1 SB1 O1 -2_566 -4_556 98.5(5) n
O1 SB1 O1 -2_566 -6_666 98.5(5) n
O1 SB1 BA1 -2_566 -2_566 57.90(3) n
O1 SB1 BA1 -2_566 -2_666 138.6(4) n
O1 SB1 BA1 -2_566 -2_676 57.92(3) n
O1 SB1 SB1 -2_566 -2_566 119.0(4) n
O1 SB1 O2 -2_566 2_555 163.0(5) n
O1 SB1 O2 -2_566 4_665 92.6(3) n
O1 SB1 O2 -2_566 6_565 92.6(3) n
O1 SB1 O1 -4_556 -6_666 98.5(5) n
O1 SB1 BA1 -4_556 -2_566 57.92(3) n
O1 SB1 BA1 -4_556 -2_666 57.90(3) n
O1 SB1 BA1 -4_556 -2_676 138.6(4) n
O1 SB1 SB1 -4_556 -2_566 119.0(4) n
O1 SB1 O2 -4_556 2_555 92.6(3) n
O1 SB1 O2 -4_556 4_665 163.0(5) n
O1 SB1 O2 -4_556 6_565 92.6(3) n
O1 SB1 BA1 -6_666 -2_566 138.6(4) n
O1 SB1 BA1 -6_666 -2_666 57.92(3) n
O1 SB1 BA1 -6_666 -2_676 57.90(3) n
O1 SB1 SB1 -6_666 -2_566 119.0(4) n
O1 SB1 O2 -6_666 2_555 92.6(3) n
O1 SB1 O2 -6_666 4_665 92.6(3) n
O1 SB1 O2 -6_666 6_565 163.0(5) n
BA1 SB1 BA1 -2_566 -2_666 115.51(4) n
BA1 SB1 BA1 -2_566 -2_676 115.51(4) n
BA1 SB1 SB1 -2_566 -2_566 102.41(5) n
BA1 SB1 O2 -2_566 2_555 119.59(10) n
BA1 SB1 O2 -2_566 4_665 119.59(10) n
BA1 SB1 O2 -2_566 6_565 58.4(3) n
BA1 SB1 BA1 -2_666 -2_676 115.51(4) n
BA1 SB1 SB1 -2_666 -2_566 102.41(5) n
BA1 SB1 O2 -2_666 2_555 58.4(3) n
BA1 SB1 O2 -2_666 4_665 119.59(10) n
BA1 SB1 O2 -2_666 6_565 119.59(10) n
BA1 SB1 SB1 -2_676 -2_566 102.41(5) n
BA1 SB1 O2 -2_676 2_555 119.59(10) n
BA1 SB1 O2 -2_676 4_665 58.4(3) n
BA1 SB1 O2 -2_676 6_565 119.59(10) n
SB1 SB1 O2 -2_566 2_555 44.0(3) n
SB1 SB1 O2 -2_566 4_665 44.0(3) n
SB1 SB1 O2 -2_566 6_565 44.0(3) n
O2 SB1 O2 2_555 4_665 74.0(5) n
O2 SB1 O2 2_555 6_565 74.0(5) n
O2 SB1 O2 4_665 6_565 74.0(5) n
O1 BA2 O1 2_554 4_554 82.4(5) n
O1 BA2 O1 2_554 6_554 82.4(5) n
O1 BA2 O1 2_554 -2_556 180.0 n
O1 BA2 O1 2_554 -4_556 97.6(5) n
O1 BA2 O1 2_554 -6_556 97.6(5) n
O1 BA2 BA1 2_554 2_444 51.14(3) n
O1 BA2 BA1 2_554 2_544 113.3(3) n
O1 BA2 BA1 2_554 2_554 51.12(3) n
O1 BA2 BA1 2_554 -2_556 128.88(3) n
O1 BA2 BA1 2_554 -2_566 66.7(3) n
O1 BA2 BA1 2_554 -2_666 128.87(3) n
O1 BA2 BA3 2_554 1_555 130.5(3) n
O1 BA2 BA3 2_554 2_554 49.5(3) n
O1 BA2 O1 4_554 6_554 82.4(5) n
O1 BA2 O1 4_554 -2_556 97.6(5) n
O1 BA2 O1 4_554 -4_556 180.0 n
O1 BA2 O1 4_554 -6_556 97.6(5) n
O1 BA2 BA1 4_554 2_444 51.12(3) n
O1 BA2 BA1 4_554 2_544 51.14(3) n
O1 BA2 BA1 4_554 2_554 113.3(3) n
O1 BA2 BA1 4_554 -2_556 66.7(3) n
O1 BA2 BA1 4_554 -2_566 128.87(3) n
O1 BA2 BA1 4_554 -2_666 128.88(3) n
O1 BA2 BA3 4_554 1_555 130.5(3) n
O1 BA2 BA3 4_554 2_554 49.5(3) n
O1 BA2 O1 6_554 -2_556 97.6(5) n
O1 BA2 O1 6_554 -4_556 97.6(5) n
O1 BA2 O1 6_554 -6_556 180.0 n
O1 BA2 BA1 6_554 2_444 113.3(3) n
O1 BA2 BA1 6_554 2_544 51.12(3) n
O1 BA2 BA1 6_554 2_554 51.14(3) n
O1 BA2 BA1 6_554 -2_556 128.87(3) n
O1 BA2 BA1 6_554 -2_566 128.88(3) n
O1 BA2 BA1 6_554 -2_666 66.7(3) n
O1 BA2 BA3 6_554 1_555 130.5(3) n
O1 BA2 BA3 6_554 2_554 49.5(3) n
O1 BA2 O1 -2_556 -4_556 82.4(5) n
O1 BA2 O1 -2_556 -6_556 82.4(5) n
O1 BA2 BA1 -2_556 2_444 128.87(3) n
O1 BA2 BA1 -2_556 2_544 66.7(3) n
O1 BA2 BA1 -2_556 2_554 128.88(3) n
O1 BA2 BA1 -2_556 -2_556 51.12(3) n
O1 BA2 BA1 -2_556 -2_566 113.3(3) n
O1 BA2 BA1 -2_556 -2_666 51.14(3) n
O1 BA2 BA3 -2_556 1_555 49.5(3) n
O1 BA2 BA3 -2_556 2_554 130.5(3) n
O1 BA2 O1 -4_556 -6_556 82.4(5) n
O1 BA2 BA1 -4_556 2_444 128.88(3) n
O1 BA2 BA1 -4_556 2_544 128.87(3) n
O1 BA2 BA1 -4_556 2_554 66.7(3) n
O1 BA2 BA1 -4_556 -2_556 113.3(3) n
O1 BA2 BA1 -4_556 -2_566 51.14(3) n
O1 BA2 BA1 -4_556 -2_666 51.12(3) n
O1 BA2 BA3 -4_556 1_555 49.5(3) n
O1 BA2 BA3 -4_556 2_554 130.5(3) n
O1 BA2 BA1 -6_556 2_444 66.7(3) n
O1 BA2 BA1 -6_556 2_544 128.88(3) n
O1 BA2 BA1 -6_556 2_554 128.87(3) n
O1 BA2 BA1 -6_556 -2_556 51.14(3) n
O1 BA2 BA1 -6_556 -2_566 51.12(3) n
O1 BA2 BA1 -6_556 -2_666 113.3(3) n
O1 BA2 BA3 -6_556 1_555 49.5(3) n
O1 BA2 BA3 -6_556 2_554 130.5(3) n
BA1 BA2 BA1 2_444 2_544 102.03(5) n
BA1 BA2 BA1 2_444 2_554 102.03(5) n
BA1 BA2 BA1 2_444 -2_556 77.97(5) n
BA1 BA2 BA1 2_444 -2_566 77.97(5) n
BA1 BA2 BA1 2_444 -2_666 180.0 n
BA1 BA2 BA3 2_444 1_555 116.16(4) n
BA1 BA2 BA3 2_444 2_554 63.84(4) n
BA1 BA2 BA1 2_544 2_554 102.03(5) n
BA1 BA2 BA1 2_544 -2_556 77.97(5) n
BA1 BA2 BA1 2_544 -2_566 180.0 n
BA1 BA2 BA1 2_544 -2_666 77.97(5) n
BA1 BA2 BA3 2_544 1_555 116.16(4) n
BA1 BA2 BA3 2_544 2_554 63.84(4) n
BA1 BA2 BA1 2_554 -2_556 179.972 n
BA1 BA2 BA1 2_554 -2_566 77.97(5) n
BA1 BA2 BA1 2_554 -2_666 77.97(5) n
BA1 BA2 BA3 2_554 1_555 116.16(4) n
BA1 BA2 BA3 2_554 2_554 63.84(4) n
BA1 BA2 BA1 -2_556 -2_566 102.03(5) n
BA1 BA2 BA1 -2_556 -2_666 102.03(5) n
BA1 BA2 BA3 -2_556 1_555 63.84(4) n
BA1 BA2 BA3 -2_556 2_554 116.16(4) n
BA1 BA2 BA1 -2_566 -2_666 102.03(5) n
BA1 BA2 BA3 -2_566 1_555 63.84(4) n
BA1 BA2 BA3 -2_566 2_554 116.16(4) n
BA1 BA2 BA3 -2_666 1_555 63.84(4) n
BA1 BA2 BA3 -2_666 2_554 116.16(4) n
BA3 BA2 BA3 1_555 2_554 180.0 n
O1 BA3 O1 1_555 3_555 64.3(4) n
O1 BA3 O1 1_555 5_555 64.3(4) n
O1 BA3 O1 1_555 -2_556 144.23(18) n
O1 BA3 O1 1_555 -4_556 104.2(4) n
O1 BA3 O1 1_555 -6_556 144.23(18) n
O1 BA3 BA1 1_555 1_445 95.7(2) n
O1 BA3 BA1 1_555 1_455 47.16(2) n
O1 BA3 BA1 1_555 1_555 47.14(2) n
O1 BA3 BA1 1_555 -2_556 160.1(2) n
O1 BA3 BA1 1_555 -2_566 99.22(15) n
O1 BA3 BA1 1_555 -2_666 99.21(15) n
O1 BA3 BA2 1_555 1_555 142.1(2) n
O1 BA3 BA2 1_555 2_555 37.9(2) n
O1 BA3 O2 1_555 2_445 119.41(19) n
O1 BA3 O2 1_555 2_555 55.6(2) n
O1 BA3 O2 1_555 4_555 94.26(17) n
O1 BA3 O2 1_555 4_655 94.25(17) n
O1 BA3 O2 1_555 6_555 119.40(19) n
O1 BA3 O2 1_555 6_565 55.6(2) n
O1 BA3 O1 3_555 5_555 64.3(4) n
O1 BA3 O1 3_555 -2_556 144.23(18) n
O1 BA3 O1 3_555 -4_556 144.23(18) n
O1 BA3 O1 3_555 -6_556 104.2(4) n
O1 BA3 BA1 3_555 1_445 47.16(2) n
O1 BA3 BA1 3_555 1_455 47.14(2) n
O1 BA3 BA1 3_555 1_555 95.7(2) n
O1 BA3 BA1 3_555 -2_556 99.22(15) n
O1 BA3 BA1 3_555 -2_566 99.21(15) n
O1 BA3 BA1 3_555 -2_666 160.1(2) n
O1 BA3 BA2 3_555 1_555 142.1(2) n
O1 BA3 BA2 3_555 2_555 37.9(2) n
O1 BA3 O2 3_555 2_445 55.6(2) n
O1 BA3 O2 3_555 2_555 119.40(19) n
O1 BA3 O2 3_555 4_555 55.6(2) n
O1 BA3 O2 3_555 4_655 119.41(19) n
O1 BA3 O2 3_555 6_555 94.26(17) n
O1 BA3 O2 3_555 6_565 94.25(17) n
O1 BA3 O1 5_555 -2_556 104.2(4) n
O1 BA3 O1 5_555 -4_556 144.23(18) n
O1 BA3 O1 5_555 -6_556 144.23(18) n
O1 BA3 BA1 5_555 1_445 47.14(2) n
O1 BA3 BA1 5_555 1_455 95.7(2) n
O1 BA3 BA1 5_555 1_555 47.16(2) n
O1 BA3 BA1 5_555 -2_556 99.21(15) n
O1 BA3 BA1 5_555 -2_566 160.1(2) n
O1 BA3 BA1 5_555 -2_666 99.22(15) n
O1 BA3 BA2 5_555 1_555 142.1(2) n
O1 BA3 BA2 5_555 2_555 37.9(2) n
O1 BA3 O2 5_555 2_445 94.25(17) n
O1 BA3 O2 5_555 2_555 94.26(17) n
O1 BA3 O2 5_555 4_555 119.40(19) n
O1 BA3 O2 5_555 4_655 55.6(2) n
O1 BA3 O2 5_555 6_555 55.6(2) n
O1 BA3 O2 5_555 6_565 119.41(19) n
O1 BA3 O1 -2_556 -4_556 64.3(4) n
O1 BA3 O1 -2_556 -6_556 64.3(4) n
O1 BA3 BA1 -2_556 1_445 99.21(15) n
O1 BA3 BA1 -2_556 1_455 160.1(2) n
O1 BA3 BA1 -2_556 1_555 99.22(15) n
O1 BA3 BA1 -2_556 -2_556 47.14(2) n
O1 BA3 BA1 -2_556 -2_566 95.7(2) n
O1 BA3 BA1 -2_556 -2_666 47.16(2) n
O1 BA3 BA2 -2_556 1_555 37.9(2) n
O1 BA3 BA2 -2_556 2_555 142.1(2) n
O1 BA3 O2 -2_556 2_445 94.25(17) n
O1 BA3 O2 -2_556 2_555 94.26(17) n
O1 BA3 O2 -2_556 4_555 119.40(19) n
O1 BA3 O2 -2_556 4_655 55.6(2) n
O1 BA3 O2 -2_556 6_555 55.6(2) n
O1 BA3 O2 -2_556 6_565 119.41(19) n
O1 BA3 O1 -4_556 -6_556 64.3(4) n
O1 BA3 BA1 -4_556 1_445 160.1(2) n
O1 BA3 BA1 -4_556 1_455 99.22(15) n
O1 BA3 BA1 -4_556 1_555 99.21(15) n
O1 BA3 BA1 -4_556 -2_556 95.7(2) n
O1 BA3 BA1 -4_556 -2_566 47.16(2) n
O1 BA3 BA1 -4_556 -2_666 47.14(2) n
O1 BA3 BA2 -4_556 1_555 37.9(2) n
O1 BA3 BA2 -4_556 2_555 142.1(2) n
O1 BA3 O2 -4_556 2_445 119.41(19) n
O1 BA3 O2 -4_556 2_555 55.6(2) n
O1 BA3 O2 -4_556 4_555 94.26(17) n
O1 BA3 O2 -4_556 4_655 94.25(17) n
O1 BA3 O2 -4_556 6_555 119.40(19) n
O1 BA3 O2 -4_556 6_565 55.6(2) n
O1 BA3 BA1 -6_556 1_445 99.22(15) n
O1 BA3 BA1 -6_556 1_455 99.21(15) n
O1 BA3 BA1 -6_556 1_555 160.1(2) n
O1 BA3 BA1 -6_556 -2_556 47.16(2) n
O1 BA3 BA1 -6_556 -2_566 47.14(2) n
O1 BA3 BA1 -6_556 -2_666 95.7(2) n
O1 BA3 BA2 -6_556 1_555 37.9(2) n
O1 BA3 BA2 -6_556 2_555 142.1(2) n
O1 BA3 O2 -6_556 2_445 55.6(2) n
O1 BA3 O2 -6_556 2_555 119.40(19) n
O1 BA3 O2 -6_556 4_555 55.6(2) n
O1 BA3 O2 -6_556 4_655 119.41(19) n
O1 BA3 O2 -6_556 6_555 94.26(17) n
O1 BA3 O2 -6_556 6_565 94.25(17) n
BA1 BA3 BA1 1_445 1_455 94.29(5) n
BA1 BA3 BA1 1_445 1_555 94.29(5) n
BA1 BA3 BA1 1_445 -2_556 64.33(7) n
BA1 BA3 BA1 1_445 -2_566 129.92(2) n
BA1 BA3 BA1 1_445 -2_666 129.92(2) n
BA1 BA3 BA2 1_445 1_555 122.17(3) n
BA1 BA3 BA2 1_445 2_555 57.84(3) n
BA1 BA3 O2 1_445 2_445 47.42(18) n
BA1 BA3 O2 1_445 2_555 141.15(15) n
BA1 BA3 O2 1_445 4_555 84.1(2) n
BA1 BA3 O2 1_445 4_655 84.1(2) n
BA1 BA3 O2 1_445 6_555 47.42(18) n
BA1 BA3 O2 1_445 6_565 141.15(15) n
BA1 BA3 BA1 1_455 1_555 94.29(5) n
BA1 BA3 BA1 1_455 -2_556 129.92(2) n
BA1 BA3 BA1 1_455 -2_566 64.33(7) n
BA1 BA3 BA1 1_455 -2_666 129.92(2) n
BA1 BA3 BA2 1_455 1_555 122.17(3) n
BA1 BA3 BA2 1_455 2_555 57.84(3) n
BA1 BA3 O2 1_455 2_445 84.1(2) n
BA1 BA3 O2 1_455 2_555 84.1(2) n
BA1 BA3 O2 1_455 4_555 47.42(18) n
BA1 BA3 O2 1_455 4_655 141.15(15) n
BA1 BA3 O2 1_455 6_555 141.15(15) n
BA1 BA3 O2 1_455 6_565 47.42(18) n
BA1 BA3 BA1 1_555 -2_556 129.92(2) n
BA1 BA3 BA1 1_555 -2_566 129.92(2) n
BA1 BA3 BA1 1_555 -2_666 64.33(7) n
BA1 BA3 BA2 1_555 1_555 122.17(3) n
BA1 BA3 BA2 1_555 2_555 57.84(3) n
BA1 BA3 O2 1_555 2_445 141.15(15) n
BA1 BA3 O2 1_555 2_555 47.42(18) n
BA1 BA3 O2 1_555 4_555 141.15(15) n
BA1 BA3 O2 1_555 4_655 47.42(18) n
BA1 BA3 O2 1_555 6_555 84.1(2) n
BA1 BA3 O2 1_555 6_565 84.1(2) n
BA1 BA3 BA1 -2_556 -2_566 94.29(5) n
BA1 BA3 BA1 -2_556 -2_666 94.29(5) n
BA1 BA3 BA2 -2_556 1_555 57.84(3) n
BA1 BA3 BA2 -2_556 2_555 122.17(3) n
BA1 BA3 O2 -2_556 2_445 47.42(18) n
BA1 BA3 O2 -2_556 2_555 141.15(15) n
BA1 BA3 O2 -2_556 4_555 84.1(2) n
BA1 BA3 O2 -2_556 4_655 84.1(2) n
BA1 BA3 O2 -2_556 6_555 47.42(18) n
BA1 BA3 O2 -2_556 6_565 141.15(15) n
BA1 BA3 BA1 -2_566 -2_666 94.29(5) n
BA1 BA3 BA2 -2_566 1_555 57.84(3) n
BA1 BA3 BA2 -2_566 2_555 122.17(3) n
BA1 BA3 O2 -2_566 2_445 84.1(2) n
BA1 BA3 O2 -2_566 2_555 84.1(2) n
BA1 BA3 O2 -2_566 4_555 47.42(18) n
BA1 BA3 O2 -2_566 4_655 141.15(15) n
BA1 BA3 O2 -2_566 6_555 141.15(15) n
BA1 BA3 O2 -2_566 6_565 47.42(18) n
BA1 BA3 BA2 -2_666 1_555 57.84(3) n
BA1 BA3 BA2 -2_666 2_555 122.17(3) n
BA1 BA3 O2 -2_666 2_445 141.15(15) n
BA1 BA3 O2 -2_666 2_555 47.42(18) n
BA1 BA3 O2 -2_666 4_555 141.15(15) n
BA1 BA3 O2 -2_666 4_655 47.42(18) n
BA1 BA3 O2 -2_666 6_555 84.1(2) n
BA1 BA3 O2 -2_666 6_565 84.1(2) n
BA2 BA3 BA2 1_555 2_555 180.0 n
BA2 BA3 O2 1_555 2_445 90.0 n
BA2 BA3 O2 1_555 2_555 90.0 n
BA2 BA3 O2 1_555 4_555 90.0 n
BA2 BA3 O2 1_555 4_655 90.0 n
BA2 BA3 O2 1_555 6_555 90.0 n
BA2 BA3 O2 1_555 6_565 90.0 n
BA2 BA3 O2 2_555 2_445 90.0 n
BA2 BA3 O2 2_555 2_555 90.0 n
BA2 BA3 O2 2_555 4_555 90.0 n
BA2 BA3 O2 2_555 4_655 90.0 n
BA2 BA3 O2 2_555 6_555 90.0 n
BA2 BA3 O2 2_555 6_565 90.0 n
O2 BA3 O2 2_445 2_555 166.1(5) n
O2 BA3 O2 2_445 4_555 46.1(5) n
O2 BA3 O2 2_445 4_655 120.0 n
O2 BA3 O2 2_445 6_555 73.9(5) n
O2 BA3 O2 2_445 6_565 120.0 n
O2 BA3 O2 2_555 4_555 120.0 n
O2 BA3 O2 2_555 4_655 73.9(5) n
O2 BA3 O2 2_555 6_555 120.0 n
O2 BA3 O2 2_555 6_565 46.1(5) n
O2 BA3 O2 4_555 4_655 166.1(5) n
O2 BA3 O2 4_555 6_555 120.00000(10) n
O2 BA3 O2 4_555 6_565 73.9(5) n
O2 BA3 O2 4_655 6_555 46.1(5) n
O2 BA3 O2 4_655 6_565 120.00000(10) n
O2 BA3 O2 6_555 6_565 166.1(5) n
BA1 O2 BA1 2_544 -1_656 92.2(4) n
BA1 O2 SB1 2_544 2_654 179.9115(8) n
BA1 O2 SB1 2_544 -1_666 87.90(13) n
BA1 O2 BA3 2_544 2_554 85.2(2) n
BA1 O2 BA3 2_544 2_654 85.2(2) n
BA1 O2 SB1 -1_656 2_654 87.90(13) n
BA1 O2 SB1 -1_656 -1_666 179.9138(8) n
BA1 O2 BA3 -1_656 2_554 85.2(2) n
BA1 O2 BA3 -1_656 2_654 85.2(2) n
SB1 O2 SB1 2_654 -1_666 92.0(6) n
SB1 O2 BA3 2_654 2_554 94.81(16) n
SB1 O2 BA3 2_654 2_654 94.81(16) n
SB1 O2 BA3 -1_666 2_554 94.81(16) n
SB1 O2 BA3 -1_666 2_654 94.81(16) n
BA3 O2 BA3 2_554 2_654 166.1(5) n

loop_
_geom_bond_atom_site_label_1
_geom_bond_atom_site_label_2
_geom_bond_site_symmetry_2
_geom_bond_distance
_geom_bond_publ_flag
O1 BA1 1_455 3.0961(8) n
O1 BA1 1_555 3.0954(8) n
O1 SB1 -2_566 1.943(12) n
O1 BA2 2_555 2.458(12) n
O1 BA3 1_555 3.043(13) n
BA1 O1 1_555 3.0954(8) n
BA1 O1 1_655 3.0961(8) n
BA1 O1 3_655 3.0954(8) n
BA1 O1 3_665 3.0961(8) n
BA1 O1 5_555 3.0961(8) n
BA1 O1 5_665 3.0954(8) n
BA1 BA1 -2_666 4.489(6) n
BA1 SB1 -2_556 3.6542(8) n
BA1 SB1 -2_566 3.6542(8) n
BA1 SB1 -2_666 3.6542(8) n
BA1 BA2 2_555 3.9761(13) n
BA1 BA2 2_655 3.9761(13) n
BA1 BA2 2_665 3.9761(13) n
BA1 BA3 1_555 4.2158(16) n
BA1 BA3 1_655 4.2158(16) n
BA1 BA3 1_665 4.2158(16) n
BA1 O2 2_555 3.115(10) n
BA1 O2 4_655 3.115(10) n
BA1 O2 6_665 3.115(10) n
SB1 O1 -2_566 1.943(12) n
SB1 O1 -4_556 1.943(12) n
SB1 O1 -6_666 1.943(12) n
SB1 BA1 -2_566 3.6542(8) n
SB1 BA1 -2_666 3.6542(8) n
SB1 BA1 -2_676 3.6541(8) n
SB1 SB1 -2_566 2.918(4) n
SB1 BA3 1_555 3.8554(8) n
SB1 BA3 1_565 3.8554(8) n
SB1 BA3 1_665 3.8554(8) n
SB1 O2 2_555 2.028(10) n
SB1 O2 4_665 2.028(10) n
SB1 O2 6_565 2.028(10) n
BA2 O1 2_554 2.458(12) n
BA2 O1 4_554 2.458(12) n
BA2 O1 6_554 2.458(12) n
BA2 O1 -2_556 2.458(12) n
BA2 O1 -4_556 2.458(12) n
BA2 O1 -6_556 2.458(12) n
BA2 BA1 2_444 3.9761(13) n
BA2 BA1 2_544 3.9761(13) n
BA2 BA1 2_554 3.9761(13) n
BA2 BA1 -2_556 3.9761(13) n
BA2 BA1 -2_566 3.9761(13) n
BA2 BA1 -2_666 3.9761(13) n
BA2 BA3 1_555 3.99749(7) n
BA2 BA3 2_554 3.99749(7) n
BA3 O1 1_555 3.043(13) n
BA3 O1 3_555 3.043(13) n
BA3 O1 5_555 3.043(13) n
BA3 O1 -2_556 3.043(13) n
BA3 O1 -4_556 3.043(13) n
BA3 O1 -6_556 3.043(13) n
BA3 BA1 1_445 4.2158(16) n
BA3 BA1 1_455 4.2158(16) n
BA3 BA1 1_555 4.2158(16) n
BA3 BA1 -2_556 4.2158(16) n
BA3 BA1 -2_566 4.2158(16) n
BA3 BA1 -2_666 4.2158(16) n
BA3 SB1 1_445 3.8554(8) n
BA3 SB1 1_545 3.8554(8) n
BA3 SB1 1_555 3.8554(8) n
BA3 SB1 -2_456 3.8554(8) n
BA3 SB1 -2_556 3.8554(8) n
BA3 SB1 -2_566 3.8554(8) n
BA3 BA2 1_555 3.99749(7) n
BA3 BA2 2_555 3.99749(7) n
BA3 O2 2_445 3.1135(18) n
BA3 O2 2_555 3.1133(18) n
BA3 O2 4_555 3.1133(18) n
BA3 O2 4_655 3.1135(18) n
BA3 O2 6_555 3.1133(18) n
BA3 O2 6_565 3.1135(18) n
O2 BA1 2_544 3.115(10) n
O2 BA1 -1_656 3.115(10) n
O2 SB1 2_654 2.028(10) n
O2 SB1 -1_666 2.028(10) n
O2 BA3 2_554 3.1133(18) n
O2 BA3 2_654 3.1135(18) n
